data_1557358
loop_
_publ_author_name
'Dub, Pavel A.'
'Batrice, Rami J.'
'Gordon, John C.'
'Scott, Brian L.'
'Minko, Yury'
'Schmidt, Jurgen G.'
'Williams, Robert F.'

_publ_section_title
;
 Engineering Catalysts for Selective Ester Hydrogenation
;
_journal_name_full 'Organic Process Research &amp; Development'
_journal_paper_doi 10.1021/acs.oprd.9b00559
_journal_year 2020
_chemical_formula_moiety 'C35 H37 Cl2 N P2 Ru S, C H2 Cl2'
_chemical_formula_sum 'C36 H39 Cl4 N P2 Ru S'
_chemical_formula_weight 822.55
_space_group_crystal_system triclinic
_space_group_IT_number 2
_space_group_name_Hall '-P 1'
_space_group_name_H-M_alt 'P -1'
_atom_sites_solution_hydrogens geom
_audit_creation_date 2020-01-27
_audit_creation_method
;
Olex2 1.2
(compiled 2018.04.26 svn.r3504 for OlexSys, GUI svn.r5492)
;
_cell_angle_alpha 72.8430(10)
_cell_angle_beta 74.2730(10)
_cell_angle_gamma 73.6430(10)
_cell_formula_units_Z 2
_cell_length_a 10.4094(9)
_cell_length_b 13.8550(11)
_cell_length_c 13.8759(11)
_cell_measurement_reflns_used 4025
_cell_measurement_temperature 100(1)
_cell_measurement_theta_max 24.33
_cell_measurement_theta_min 2.26
_cell_volume 1795.8(3)
_computing_cell_refinement 'APEX2 V.2014.7-1 (Bruker AXS, 2014)'
_computing_data_collection 'APEX2 V.2014.7-1 (Bruker AXS, 2014)'
_computing_data_reduction 'SAINT, v. 8.34A (Bruker AXS, 2013)'
_computing_molecular_graphics 'Olex2 (Dolomanov et al., 2009)'
_computing_publication_material 'Olex2 (Dolomanov et al., 2009)'
_computing_structure_refinement 'ShelXL (Sheldrick, 2015)'
_computing_structure_solution 'SHELXS 2013/1 (Sheldrick, 2013)'
_diffrn_ambient_temperature 100.01
_diffrn_measured_fraction_theta_full 0.981
_diffrn_measured_fraction_theta_max 0.982
_diffrn_measurement_device_type 'Bruker D8 Quest with CMOS detector'
_diffrn_measurement_method '\w scans'
_diffrn_radiation_type MoK\a
_diffrn_radiation_wavelength 0.71073
_diffrn_reflns_av_unetI/netI 0.0150
_diffrn_reflns_Laue_measured_fraction_full 0.981
_diffrn_reflns_Laue_measured_fraction_max 0.982
_diffrn_reflns_limit_h_max 12
_diffrn_reflns_limit_h_min -12
_diffrn_reflns_limit_k_max 16
_diffrn_reflns_limit_k_min -16
_diffrn_reflns_limit_l_max 16
_diffrn_reflns_limit_l_min -16
_diffrn_reflns_number 6690
_diffrn_reflns_point_group_measured_fraction_full 0.981
_diffrn_reflns_point_group_measured_fraction_max 0.982
_diffrn_reflns_theta_full 25.242
_diffrn_reflns_theta_max 25.681
_diffrn_reflns_theta_min 2.337
_exptl_absorpt_coefficient_mu 0.909
_exptl_absorpt_correction_T_max 1.000
_exptl_absorpt_correction_T_min 0.909
_exptl_absorpt_correction_type multi-scan
_exptl_absorpt_process_details 'SADABS v. 2014/3 (Bruker AXS, 2013)'
_exptl_crystal_colour 'clear orange'
_exptl_crystal_colour_lustre clear
_exptl_crystal_colour_primary orange
_exptl_crystal_density_diffrn 1.521
_exptl_crystal_description block
_exptl_crystal_F_000 840
_exptl_crystal_size_max 0.22
_exptl_crystal_size_mid 0.1
_exptl_crystal_size_min 0.08
_refine_diff_density_max 0.876
_refine_diff_density_min -0.591
_refine_diff_density_rms 0.066
_refine_ls_extinction_method none
_refine_ls_goodness_of_fit_ref 1.145
_refine_ls_hydrogen_treatment constr
_refine_ls_matrix_type full
_refine_ls_number_parameters 427
_refine_ls_number_reflns 6690
_refine_ls_number_restraints 54
_refine_ls_restrained_S_all 1.187
_refine_ls_R_factor_all 0.0240
_refine_ls_R_factor_gt 0.0236
_refine_ls_shift/su_max 0.009
_refine_ls_shift/su_mean 0.000
_refine_ls_structure_factor_coef Fsqd
_refine_ls_weighting_details 'w=1/[\s^2^(Fo^2^)+3.5089P] where P=(Fo^2^+2Fc^2^)/3'
_refine_ls_weighting_scheme calc
_refine_ls_wR_factor_gt 0.0574
_refine_ls_wR_factor_ref 0.0576
_reflns_Friedel_coverage 0.000
_reflns_number_gt 6564
_reflns_number_total 6690
_reflns_threshold_expression 'I > 2\s(I)'
_cod_data_source_file op9b00559_si_002.cif
_cod_data_source_block dq0636
_cod_database_code 1557358
_shelx_shelxl_version_number 2018/3
_shelx_space_group_comment
;
The symmetry employed for this shelxl refinement is uniquely defined
by the following loop, which should always be used as a source of
symmetry information in preference to the above space-group names.
They are only intended as comments.
;
_shelx_estimated_absorpt_t_max 0.931
_shelx_estimated_absorpt_t_min 0.825
_olex2_refinement_description
;
1. Twinned data refinement
 Scales: 0.9688(4)
 0.0312(4)
2. Fixed Uiso
 At 1.2 times of:
  All C(H) groups, All C(H,H) groups, All N(H) groups
 At 1.5 times of:
  All C(H,H,H) groups
3. Restrained distances
 Cl3-C36B \\sim Cl3-C36A \\sim Cl4A-C36A \\sim Cl4B-C36B
 with sigma of 0.008
4. Uiso/Uaniso restraints and constraints
Cl3 \\sim C36B \\sim C36A \\sim Cl4A \\sim Cl4B: within 2A with sigma of 0.002
and sigma for terminal atoms of 0.002
5. Others
 Sof(C36B)=Sof(H36A)=Sof(H36B)=Sof(Cl4B)=1-FVAR(1)
 Sof(C36A)=Sof(H36C)=Sof(H36D)=Sof(Cl4A)=FVAR(1)
6.a Ternary CH refined with riding coordinates:
 N1(H1)
6.b Secondary CH2 refined with riding coordinates:
 C2(H2A,H2B), C3(H3A,H3B), C4(H4A,H4B), C5(H5A,H5B), C36B(H36A,H36B),
 C36A(H36C,H36D)
6.c Aromatic/amide H refined with riding coordinates:
 C7(H7), C8(H8), C9(H9), C10(H10), C11(H11), C13(H13), C14(H14), C15(H15),
 C16(H16), C17(H17), C19(H19), C20(H20), C21(H21), C22(H22), C23(H23), C25(H25),
  C26(H26), C27(H27), C28(H28), C29(H29), C31(H31), C32(H32), C33(H33),
 C34(H34), C35(H35)
6.d Idealised Me refined as rotating group:
 C1(H1A,H1B,H1C)
;
_olex2_submission_special_instructions 'No special instructions were received'

loop_
_space_group_symop_operation_xyz
'x, y, z'
'-x, -y, -z'

loop_
_atom_site_label
_atom_site_type_symbol
_atom_site_fract_x
_atom_site_fract_y
_atom_site_fract_z
_atom_site_U_iso_or_equiv
_atom_site_adp_type
_atom_site_occupancy
_atom_site_site_symmetry_order
_atom_site_calc_flag
_atom_site_refinement_flags_posn
_atom_site_refinement_flags_adp
_atom_site_refinement_flags_occupancy
_atom_site_disorder_assembly
_atom_site_disorder_group
Ru1 Ru 0.90863(2) 0.82963(2) 0.21208(2) 0.00711(5) Uani 1 1 d . . . . .
Cl1 Cl 0.84943(5) 0.92769(4) 0.04899(4) 0.01191(11) Uani 1 1 d . . . . .
Cl2 Cl 0.98083(5) 0.76470(4) 0.37510(4) 0.01173(10) Uani 1 1 d . . . . .
Cl3 Cl 0.73388(6) 0.87474(5) 0.69989(5) 0.02480(13) Uani 1 1 d D U . . .
N1 N 1.05623(18) 0.92688(14) 0.16922(14) 0.0104(4) Uani 1 1 d . . . . .
H1 H 1.054336 0.964368 0.095840 0.012 Uiso 1 1 calc R . . . .
P1 P 1.09398(6) 0.72067(4) 0.13508(4) 0.00951(11) Uani 1 1 d . . . . .
P2 P 0.73937(5) 0.73593(4) 0.25864(4) 0.00855(11) Uani 1 1 d . . . . .
S1 S 0.76782(5) 0.97147(4) 0.28752(4) 0.01148(11) Uani 1 1 d . . . . .
C1 C 0.6182(2) 1.04094(18) 0.2339(2) 0.0184(5) Uani 1 1 d . . . . .
H1A H 0.587680 1.109966 0.248034 0.028 Uiso 1 1 calc GR . . . .
H1B H 0.544941 1.002892 0.265225 0.028 Uiso 1 1 calc GR . . . .
H1C H 0.640961 1.047611 0.159204 0.028 Uiso 1 1 calc GR . . . .
C2 C 0.8742(2) 1.06558(17) 0.22346(18) 0.0145(4) Uani 1 1 d . . . . .
H2A H 0.863128 1.095603 0.151251 0.017 Uiso 1 1 calc R . . . .
H2B H 0.847865 1.122384 0.259456 0.017 Uiso 1 1 calc R . . . .
C3 C 1.0207(2) 1.00903(17) 0.22644(18) 0.0134(4) Uani 1 1 d . . . . .
H3A H 1.082425 1.057845 0.194201 0.016 Uiso 1 1 calc R . . . .
H3B H 1.031113 0.977949 0.298699 0.016 Uiso 1 1 calc R . . . .
C4 C 1.1993(2) 0.86827(17) 0.16892(17) 0.0129(4) Uani 1 1 d . . . . .
H4A H 1.209888 0.830151 0.239883 0.015 Uiso 1 1 calc R . . . .
H4B H 1.262363 0.916280 0.141799 0.015 Uiso 1 1 calc R . . . .
C5 C 1.2319(2) 0.79295(18) 0.10092(17) 0.0141(4) Uani 1 1 d . . . . .
H5A H 1.319894 0.743623 0.109769 0.017 Uiso 1 1 calc R . . . .
H5B H 1.241339 0.831374 0.027763 0.017 Uiso 1 1 calc R . . . .
C6 C 1.1755(2) 0.59271(17) 0.20469(17) 0.0121(4) Uani 1 1 d . . . . .
C7 C 1.2490(2) 0.58366(18) 0.27898(18) 0.0163(5) Uani 1 1 d . . . . .
H7 H 1.256383 0.644323 0.293878 0.020 Uiso 1 1 calc R . . . .
C8 C 1.3112(3) 0.4872(2) 0.33106(19) 0.0205(5) Uani 1 1 d . . . . .
H8 H 1.360680 0.482238 0.381271 0.025 Uiso 1 1 calc R . . . .
C9 C 1.3013(3) 0.39796(19) 0.31014(19) 0.0217(5) Uani 1 1 d . . . . .
H9 H 1.344742 0.331965 0.345347 0.026 Uiso 1 1 calc R . . . .
C10 C 1.2278(3) 0.40557(19) 0.23759(19) 0.0216(5) Uani 1 1 d . . . . .
H10 H 1.220572 0.344534 0.223323 0.026 Uiso 1 1 calc R . . . .
C11 C 1.1643(2) 0.50221(18) 0.18543(18) 0.0166(5) Uani 1 1 d . . . . .
H11 H 1.113103 0.506596 0.136475 0.020 Uiso 1 1 calc R . . . .
C12 C 1.1091(2) 0.69346(17) 0.00999(17) 0.0125(4) Uani 1 1 d . . . . .
C13 C 1.2390(3) 0.65615(18) -0.04562(18) 0.0176(5) Uani 1 1 d . . . . .
H13 H 1.317678 0.645221 -0.018249 0.021 Uiso 1 1 calc R . . . .
C14 C 1.2537(3) 0.63498(19) -0.14053(19) 0.0211(5) Uani 1 1 d . . . . .
H14 H 1.342070 0.609879 -0.177834 0.025 Uiso 1 1 calc R . . . .
C15 C 1.1385(3) 0.65074(19) -0.18059(19) 0.0225(5) Uani 1 1 d . . . . .
H15 H 1.147949 0.635886 -0.245088 0.027 Uiso 1 1 calc R . . . .
C16 C 1.0099(3) 0.6881(2) -0.12628(19) 0.0212(5) Uani 1 1 d . . . . .
H16 H 0.931503 0.699035 -0.153909 0.025 Uiso 1 1 calc R . . . .
C17 C 0.9949(2) 0.70985(18) -0.03129(18) 0.0159(5) Uani 1 1 d . . . . .
H17 H 0.906397 0.735873 0.005232 0.019 Uiso 1 1 calc R . . . .
C18 C 0.6682(2) 0.73404(17) 0.15172(16) 0.0109(4) Uani 1 1 d . . . . .
C19 C 0.6953(2) 0.64485(18) 0.11498(18) 0.0156(5) Uani 1 1 d . . . . .
H19 H 0.742190 0.580837 0.151094 0.019 Uiso 1 1 calc R . . . .
C20 C 0.6540(3) 0.6492(2) 0.02577(19) 0.0195(5) Uani 1 1 d . . . . .
H20 H 0.672092 0.588063 0.002037 0.023 Uiso 1 1 calc R . . . .
C21 C 0.5867(2) 0.7425(2) -0.02846(18) 0.0192(5) Uani 1 1 d . . . . .
H21 H 0.559876 0.745506 -0.089665 0.023 Uiso 1 1 calc R . . . .
C22 C 0.5587(2) 0.83165(19) 0.00730(18) 0.0170(5) Uani 1 1 d . . . . .
H22 H 0.512230 0.895480 -0.029394 0.020 Uiso 1 1 calc R . . . .
C23 C 0.5986(2) 0.82761(18) 0.09648(17) 0.0130(4) Uani 1 1 d . . . . .
H23 H 0.578516 0.888818 0.120449 0.016 Uiso 1 1 calc R . . . .
C24 C 0.5864(2) 0.78706(16) 0.34926(16) 0.0110(4) Uani 1 1 d . . . . .
C25 C 0.6097(2) 0.80519(17) 0.43653(17) 0.0143(4) Uani 1 1 d . . . . .
H25 H 0.700547 0.791115 0.446429 0.017 Uiso 1 1 calc R . . . .
C26 C 0.5007(3) 0.84368(19) 0.50891(18) 0.0188(5) Uani 1 1 d . . . . .
H26 H 0.517706 0.856418 0.567453 0.023 Uiso 1 1 calc R . . . .
C27 C 0.3672(2) 0.86357(19) 0.49597(19) 0.0195(5) Uani 1 1 d . . . . .
H27 H 0.293049 0.890553 0.545108 0.023 Uiso 1 1 calc R . . . .
C28 C 0.3424(2) 0.84378(18) 0.41062(18) 0.0168(5) Uani 1 1 d . . . . .
H28 H 0.251178 0.856135 0.402108 0.020 Uiso 1 1 calc R . . . .
C29 C 0.4515(2) 0.80585(17) 0.33770(17) 0.0136(4) Uani 1 1 d . . . . .
H29 H 0.433985 0.792620 0.279583 0.016 Uiso 1 1 calc R . . . .
C30 C 0.7634(2) 0.59998(16) 0.33223(16) 0.0111(4) Uani 1 1 d . . . . .
C31 C 0.6568(2) 0.54727(17) 0.35866(17) 0.0142(4) Uani 1 1 d . . . . .
H31 H 0.574181 0.580629 0.334848 0.017 Uiso 1 1 calc R . . . .
C32 C 0.6715(2) 0.44640(18) 0.41955(18) 0.0160(5) Uani 1 1 d . . . . .
H32 H 0.599393 0.410950 0.436757 0.019 Uiso 1 1 calc R . . . .
C33 C 0.7926(2) 0.39766(17) 0.45517(17) 0.0158(5) Uani 1 1 d . . . . .
H33 H 0.803046 0.328832 0.496464 0.019 Uiso 1 1 calc R . . . .
C34 C 0.8972(2) 0.44939(17) 0.43045(18) 0.0154(5) Uani 1 1 d . . . . .
H34 H 0.979163 0.416168 0.455245 0.018 Uiso 1 1 calc R . . . .
C35 C 0.8829(2) 0.55062(17) 0.36898(17) 0.0125(4) Uani 1 1 d . . . . .
H35 H 0.955244 0.585737 0.352301 0.015 Uiso 1 1 calc R . . . .
C36B C 0.8490(4) 0.8583(4) 0.5833(4) 0.0305(6) Uani 0.735(6) 1 d D U P A 2
H36A H 0.821576 0.916845 0.526202 0.037 Uiso 0.735(6) 1 calc R . P A 2
H36B H 0.845167 0.793700 0.568441 0.037 Uiso 0.735(6) 1 calc R . P A 2
Cl4B Cl 1.01794(15) 0.8525(2) 0.59044(17) 0.0328(4) Uani 0.735(6) 1 d D U P A 2
C36A C 0.8534(9) 0.8387(12) 0.5909(9) 0.0297(8) Uani 0.265(6) 1 d D U P A 1
H36C H 0.882231 0.762268 0.604361 0.036 Uiso 0.265(6) 1 calc R . P A 1
H36D H 0.809829 0.863696 0.530268 0.036 Uiso 0.265(6) 1 calc R . P A 1
Cl4A Cl 0.9980(5) 0.8924(5) 0.5648(4) 0.0309(6) Uani 0.265(6) 1 d D U P A 1

loop_
_atom_site_aniso_label
_atom_site_aniso_U_11
_atom_site_aniso_U_22
_atom_site_aniso_U_33
_atom_site_aniso_U_23
_atom_site_aniso_U_13
_atom_site_aniso_U_12
Ru1 0.00794(8) 0.00749(8) 0.00591(8) -0.00045(6) -0.00220(6) -0.00215(6)
Cl1 0.0145(3) 0.0131(2) 0.0086(2) 0.00176(19) -0.00478(19) -0.0061(2)
Cl2 0.0140(2) 0.0126(2) 0.0086(2) -0.00082(19) -0.00497(19) -0.00232(19)
Cl3 0.0192(3) 0.0225(3) 0.0280(3) -0.0077(2) 0.0035(2) -0.0035(2)
N1 0.0106(9) 0.0103(9) 0.0111(9) -0.0026(7) -0.0032(7) -0.0026(7)
P1 0.0095(3) 0.0104(3) 0.0088(3) -0.0023(2) -0.0018(2) -0.0025(2)
P2 0.0091(3) 0.0089(2) 0.0074(2) -0.0004(2) -0.0025(2) -0.0024(2)
S1 0.0123(3) 0.0104(2) 0.0113(3) -0.0025(2) -0.0027(2) -0.0018(2)
C1 0.0135(11) 0.0146(11) 0.0255(13) -0.0040(10) -0.0065(10) 0.0010(9)
C2 0.0174(11) 0.0113(10) 0.0164(11) -0.0028(9) -0.0042(9) -0.0056(9)
C3 0.0158(11) 0.0112(10) 0.0157(11) -0.0050(9) -0.0044(9) -0.0039(9)
C4 0.0106(10) 0.0141(11) 0.0148(11) -0.0030(9) -0.0026(8) -0.0045(8)
C5 0.0099(10) 0.0174(11) 0.0144(11) -0.0036(9) 0.0024(8) -0.0069(9)
C6 0.0106(10) 0.0126(10) 0.0106(10) -0.0025(8) -0.0012(8) -0.0002(8)
C7 0.0158(11) 0.0155(11) 0.0184(12) -0.0060(9) -0.0042(9) -0.0019(9)
C8 0.0201(12) 0.0224(12) 0.0188(12) -0.0053(10) -0.0090(10) 0.0008(10)
C9 0.0267(13) 0.0157(12) 0.0187(12) -0.0010(10) -0.0080(10) 0.0016(10)
C10 0.0328(14) 0.0136(11) 0.0198(12) -0.0035(10) -0.0082(11) -0.0050(10)
C11 0.0214(12) 0.0173(11) 0.0123(11) -0.0023(9) -0.0059(9) -0.0051(9)
C12 0.0176(11) 0.0097(10) 0.0095(10) -0.0017(8) -0.0015(8) -0.0038(8)
C13 0.0193(12) 0.0162(11) 0.0149(11) -0.0031(9) -0.0039(9) -0.0005(9)
C14 0.0267(13) 0.0161(12) 0.0151(12) -0.0062(9) 0.0013(10) 0.0008(10)
C15 0.0384(15) 0.0176(12) 0.0115(11) -0.0060(9) -0.0034(10) -0.0054(11)
C16 0.0271(13) 0.0233(13) 0.0179(12) -0.0076(10) -0.0073(10) -0.0073(10)
C17 0.0183(12) 0.0163(11) 0.0147(11) -0.0045(9) -0.0020(9) -0.0064(9)
C18 0.0102(10) 0.0148(11) 0.0080(10) -0.0018(8) -0.0010(8) -0.0051(8)
C19 0.0170(11) 0.0162(11) 0.0140(11) -0.0038(9) -0.0026(9) -0.0045(9)
C20 0.0217(12) 0.0244(13) 0.0173(12) -0.0100(10) -0.0023(10) -0.0089(10)
C21 0.0184(12) 0.0339(14) 0.0090(11) -0.0037(10) -0.0036(9) -0.0122(10)
C22 0.0124(11) 0.0225(12) 0.0143(11) 0.0018(9) -0.0037(9) -0.0066(9)
C23 0.0109(10) 0.0152(11) 0.0133(11) -0.0017(9) -0.0022(8) -0.0053(9)
C24 0.0133(11) 0.0080(10) 0.0097(10) 0.0011(8) -0.0015(8) -0.0032(8)
C25 0.0145(11) 0.0156(11) 0.0118(11) -0.0007(9) -0.0034(9) -0.0040(9)
C26 0.0216(12) 0.0249(13) 0.0112(11) -0.0046(9) -0.0033(9) -0.0069(10)
C27 0.0167(12) 0.0235(13) 0.0155(12) -0.0064(10) 0.0019(9) -0.0029(10)
C28 0.0117(11) 0.0193(12) 0.0168(11) -0.0017(9) -0.0011(9) -0.0036(9)
C29 0.0146(11) 0.0141(11) 0.0124(11) -0.0015(9) -0.0038(9) -0.0044(9)
C30 0.0138(11) 0.0092(10) 0.0086(10) -0.0008(8) -0.0010(8) -0.0027(8)
C31 0.0137(11) 0.0142(11) 0.0137(11) -0.0009(9) -0.0035(9) -0.0033(9)
C32 0.0186(12) 0.0147(11) 0.0146(11) -0.0012(9) -0.0006(9) -0.0088(9)
C33 0.0237(12) 0.0101(10) 0.0106(11) 0.0006(8) -0.0023(9) -0.0035(9)
C34 0.0174(11) 0.0131(11) 0.0135(11) -0.0013(9) -0.0053(9) 0.0001(9)
C35 0.0123(11) 0.0132(11) 0.0111(10) -0.0024(8) -0.0016(8) -0.0030(8)
C36B 0.0193(9) 0.0454(12) 0.0303(10) -0.0189(10) -0.0003(9) -0.0065(9)
Cl4B 0.0163(5) 0.0562(11) 0.0344(7) -0.0294(7) -0.0034(4) -0.0031(6)
C36A 0.0188(11) 0.0436(13) 0.0311(11) -0.0199(11) 0.0002(10) -0.0069(11)
Cl4A 0.0191(10) 0.0496(14) 0.0327(12) -0.0253(11) 0.0017(9) -0.0115(11)

loop_
_atom_type_symbol
_atom_type_description
_atom_type_scat_dispersion_real
_atom_type_scat_dispersion_imag
_atom_type_scat_source
C C 0.0033 0.0016 'International Tables Vol C Tables 4.2.6.8 and 6.1.1.4'
H H 0.0000 0.0000 'International Tables Vol C Tables 4.2.6.8 and 6.1.1.4'
Cl Cl 0.1484 0.1585 'International Tables Vol C Tables 4.2.6.8 and 6.1.1.4'
N N 0.0061 0.0033 'International Tables Vol C Tables 4.2.6.8 and 6.1.1.4'
P P 0.1023 0.0942 'International Tables Vol C Tables 4.2.6.8 and 6.1.1.4'
Ru Ru -1.2594 0.8363 'International Tables Vol C Tables 4.2.6.8 and 6.1.1.4'
S S 0.1246 0.1234 'International Tables Vol C Tables 4.2.6.8 and 6.1.1.4'

loop_
_geom_angle_atom_site_label_1
_geom_angle_atom_site_label_2
_geom_angle_atom_site_label_3
_geom_angle
_geom_angle_site_symmetry_1
_geom_angle_site_symmetry_3
_geom_angle_publ_flag
Cl1 Ru1 Cl2 167.788(19) . . ?
Cl1 Ru1 S1 88.684(19) . . ?
Cl2 Ru1 S1 83.780(19) . . ?
N1 Ru1 Cl1 83.40(5) . . ?
N1 Ru1 Cl2 85.95(5) . . ?
N1 Ru1 P1 81.66(5) . . ?
N1 Ru1 P2 176.09(5) . . ?
N1 Ru1 S1 81.14(5) . . ?
P1 Ru1 Cl1 92.54(2) . . ?
P1 Ru1 Cl2 91.80(2) . . ?
P1 Ru1 P2 102.02(2) . . ?
P1 Ru1 S1 162.50(2) . . ?
P2 Ru1 Cl1 95.027(19) . . ?
P2 Ru1 Cl2 95.220(19) . . ?
P2 Ru1 S1 95.26(2) . . ?
Ru1 N1 H1 105.4 . . ?
C3 N1 Ru1 114.79(13) . . ?
C3 N1 H1 105.4 . . ?
C4 N1 Ru1 113.97(13) . . ?
C4 N1 H1 105.4 . . ?
C4 N1 C3 110.98(17) . . ?
C5 P1 Ru1 102.52(7) . . ?
C6 P1 Ru1 123.50(7) . . ?
C6 P1 C5 101.71(10) . . ?
C6 P1 C12 100.22(10) . . ?
C12 P1 Ru1 124.29(8) . . ?
C12 P1 C5 99.98(10) . . ?
C18 P2 Ru1 115.06(7) . . ?
C18 P2 C24 103.13(10) . . ?
C18 P2 C30 102.78(10) . . ?
C24 P2 Ru1 113.36(7) . . ?
C30 P2 Ru1 122.78(7) . . ?
C30 P2 C24 96.66(10) . . ?
C1 S1 Ru1 115.07(8) . . ?
C1 S1 C2 98.16(11) . . ?
C2 S1 Ru1 98.32(8) . . ?
S1 C1 H1A 109.5 . . ?
S1 C1 H1B 109.5 . . ?
S1 C1 H1C 109.5 . . ?
H1A C1 H1B 109.5 . . ?
H1A C1 H1C 109.5 . . ?
H1B C1 H1C 109.5 . . ?
S1 C2 H2A 110.3 . . ?
S1 C2 H2B 110.3 . . ?
H2A C2 H2B 108.5 . . ?
C3 C2 S1 107.19(15) . . ?
C3 C2 H2A 110.3 . . ?
C3 C2 H2B 110.3 . . ?
N1 C3 C2 108.13(18) . . ?
N1 C3 H3A 110.1 . . ?
N1 C3 H3B 110.1 . . ?
C2 C3 H3A 110.1 . . ?
C2 C3 H3B 110.1 . . ?
H3A C3 H3B 108.4 . . ?
N1 C4 H4A 110.1 . . ?
N1 C4 H4B 110.1 . . ?
N1 C4 C5 107.83(18) . . ?
H4A C4 H4B 108.5 . . ?
C5 C4 H4A 110.1 . . ?
C5 C4 H4B 110.1 . . ?
P1 C5 H5A 109.6 . . ?
P1 C5 H5B 109.6 . . ?
C4 C5 P1 110.34(15) . . ?
C4 C5 H5A 109.6 . . ?
C4 C5 H5B 109.6 . . ?
H5A C5 H5B 108.1 . . ?
C7 C6 P1 120.76(17) . . ?
C11 C6 P1 120.78(17) . . ?
C11 C6 C7 118.5(2) . . ?
C6 C7 H7 119.6 . . ?
C8 C7 C6 120.8(2) . . ?
C8 C7 H7 119.6 . . ?
C7 C8 H8 119.9 . . ?
C9 C8 C7 120.3(2) . . ?
C9 C8 H8 119.9 . . ?
C8 C9 H9 120.2 . . ?
C10 C9 C8 119.6(2) . . ?
C10 C9 H9 120.2 . . ?
C9 C10 H10 119.8 . . ?
C9 C10 C11 120.4(2) . . ?
C11 C10 H10 119.8 . . ?
C6 C11 H11 119.8 . . ?
C10 C11 C6 120.4(2) . . ?
C10 C11 H11 119.8 . . ?
C13 C12 P1 119.29(18) . . ?
C17 C12 P1 121.58(17) . . ?
C17 C12 C13 119.1(2) . . ?
C12 C13 H13 119.7 . . ?
C14 C13 C12 120.6(2) . . ?
C14 C13 H13 119.7 . . ?
C13 C14 H14 120.1 . . ?
C13 C14 C15 119.7(2) . . ?
C15 C14 H14 120.1 . . ?
C14 C15 H15 120.0 . . ?
C16 C15 C14 119.9(2) . . ?
C16 C15 H15 120.0 . . ?
C15 C16 H16 119.8 . . ?
C15 C16 C17 120.5(2) . . ?
C17 C16 H16 119.8 . . ?
C12 C17 C16 120.1(2) . . ?
C12 C17 H17 119.9 . . ?
C16 C17 H17 119.9 . . ?
C19 C18 P2 122.09(17) . . ?
C19 C18 C23 118.3(2) . . ?
C23 C18 P2 119.13(17) . . ?
C18 C19 H19 119.7 . . ?
C20 C19 C18 120.6(2) . . ?
C20 C19 H19 119.7 . . ?
C19 C20 H20 119.9 . . ?
C21 C20 C19 120.3(2) . . ?
C21 C20 H20 119.9 . . ?
C20 C21 H21 120.1 . . ?
C20 C21 C22 119.7(2) . . ?
C22 C21 H21 120.1 . . ?
C21 C22 H22 119.9 . . ?
C23 C22 C21 120.2(2) . . ?
C23 C22 H22 119.9 . . ?
C18 C23 H23 119.6 . . ?
C22 C23 C18 120.8(2) . . ?
C22 C23 H23 119.6 . . ?
C25 C24 P2 116.55(17) . . ?
C29 C24 P2 124.74(17) . . ?
C29 C24 C25 118.7(2) . . ?
C24 C25 H25 119.7 . . ?
C26 C25 C24 120.5(2) . . ?
C26 C25 H25 119.7 . . ?
C25 C26 H26 119.8 . . ?
C27 C26 C25 120.3(2) . . ?
C27 C26 H26 119.8 . . ?
C26 C27 H27 120.1 . . ?
C26 C27 C28 119.7(2) . . ?
C28 C27 H27 120.1 . . ?
C27 C28 H28 120.0 . . ?
C27 C28 C29 120.0(2) . . ?
C29 C28 H28 120.0 . . ?
C24 C29 H29 119.7 . . ?
C28 C29 C24 120.7(2) . . ?
C28 C29 H29 119.7 . . ?
C31 C30 P2 120.23(17) . . ?
C35 C30 P2 120.54(17) . . ?
C35 C30 C31 119.1(2) . . ?
C30 C31 H31 119.8 . . ?
C32 C31 C30 120.5(2) . . ?
C32 C31 H31 119.8 . . ?
C31 C32 H32 120.1 . . ?
C31 C32 C33 119.7(2) . . ?
C33 C32 H32 120.1 . . ?
C32 C33 H33 119.9 . . ?
C34 C33 C32 120.1(2) . . ?
C34 C33 H33 119.9 . . ?
C33 C34 H34 119.9 . . ?
C33 C34 C35 120.3(2) . . ?
C35 C34 H34 119.9 . . ?
C30 C35 C34 120.3(2) . . ?
C30 C35 H35 119.8 . . ?
C34 C35 H35 119.8 . . ?
Cl3 C36B H36A 109.4 . . ?
Cl3 C36B H36B 109.4 . . ?
Cl3 C36B Cl4B 111.0(2) . . ?
H36A C36B H36B 108.0 . . ?
Cl4B C36B H36A 109.4 . . ?
Cl4B C36B H36B 109.4 . . ?
Cl3 C36A H36C 109.6 . . ?
Cl3 C36A H36D 109.6 . . ?
H36C C36A H36D 108.2 . . ?
Cl4A C36A Cl3 110.1(5) . . ?
Cl4A C36A H36C 109.6 . . ?
Cl4A C36A H36D 109.6 . . ?

loop_
_geom_bond_atom_site_label_1
_geom_bond_atom_site_label_2
_geom_bond_distance
_geom_bond_site_symmetry_2
_geom_bond_publ_flag
Ru1 Cl1 2.4119(5) . ?
Ru1 Cl2 2.4148(5) . ?
Ru1 N1 2.1743(18) . ?
Ru1 P1 2.3101(6) . ?
Ru1 P2 2.3203(6) . ?
Ru1 S1 2.4219(6) . ?
Cl3 C36B 1.765(3) . ?
Cl3 C36A 1.778(6) . ?
N1 H1 1.0000 . ?
N1 C3 1.483(3) . ?
N1 C4 1.481(3) . ?
P1 C5 1.857(2) . ?
P1 C6 1.839(2) . ?
P1 C12 1.840(2) . ?
P2 C18 1.839(2) . ?
P2 C24 1.850(2) . ?
P2 C30 1.842(2) . ?
S1 C1 1.808(2) . ?
S1 C2 1.820(2) . ?
C1 H1A 0.9800 . ?
C1 H1B 0.9800 . ?
C1 H1C 0.9800 . ?
C2 H2A 0.9900 . ?
C2 H2B 0.9900 . ?
C2 C3 1.511(3) . ?
C3 H3A 0.9900 . ?
C3 H3B 0.9900 . ?
C4 H4A 0.9900 . ?
C4 H4B 0.9900 . ?
C4 C5 1.517(3) . ?
C5 H5A 0.9900 . ?
C5 H5B 0.9900 . ?
C6 C7 1.401(3) . ?
C6 C11 1.398(3) . ?
C7 H7 0.9500 . ?
C7 C8 1.387(3) . ?
C8 H8 0.9500 . ?
C8 C9 1.387(4) . ?
C9 H9 0.9500 . ?
C9 C10 1.386(4) . ?
C10 H10 0.9500 . ?
C10 C11 1.394(3) . ?
C11 H11 0.9500 . ?
C12 C13 1.402(3) . ?
C12 C17 1.391(3) . ?
C13 H13 0.9500 . ?
C13 C14 1.392(3) . ?
C14 H14 0.9500 . ?
C14 C15 1.392(4) . ?
C15 H15 0.9500 . ?
C15 C16 1.385(4) . ?
C16 H16 0.9500 . ?
C16 C17 1.396(3) . ?
C17 H17 0.9500 . ?
C18 C19 1.401(3) . ?
C18 C23 1.407(3) . ?
C19 H19 0.9500 . ?
C19 C20 1.396(3) . ?
C20 H20 0.9500 . ?
C20 C21 1.390(4) . ?
C21 H21 0.9500 . ?
C21 C22 1.391(4) . ?
C22 H22 0.9500 . ?
C22 C23 1.389(3) . ?
C23 H23 0.9500 . ?
C24 C25 1.400(3) . ?
C24 C29 1.400(3) . ?
C25 H25 0.9500 . ?
C25 C26 1.392(3) . ?
C26 H26 0.9500 . ?
C26 C27 1.390(3) . ?
C27 H27 0.9500 . ?
C27 C28 1.393(3) . ?
C28 H28 0.9500 . ?
C28 C29 1.394(3) . ?
C29 H29 0.9500 . ?
C30 C31 1.406(3) . ?
C30 C35 1.391(3) . ?
C31 H31 0.9500 . ?
C31 C32 1.394(3) . ?
C32 H32 0.9500 . ?
C32 C33 1.397(3) . ?
C33 H33 0.9500 . ?
C33 C34 1.382(3) . ?
C34 H34 0.9500 . ?
C34 C35 1.401(3) . ?
C35 H35 0.9500 . ?
C36B H36A 0.9900 . ?
C36B H36B 0.9900 . ?
C36B Cl4B 1.765(4) . ?
C36A H36C 0.9900 . ?
C36A H36D 0.9900 . ?
C36A Cl4A 1.768(6) . ?

loop_
_twin_individual_id
_twin_individual_mass_fraction_refined
1 0.9688(4)
2 0.0312(4)
